data_2235126
loop_
_publ_author_name
'Akhter, Toheed'
'Masood Siddiqi, Humaira'
'Akhter, Zareen'
'McKee, Vickie'

_publ_section_title
;
 4-Phenethoxyaniline hemihydrate
;
_journal_coeditor_code KP2413
_journal_issue 6
_journal_name_full 'Acta Crystallographica Section E'
_journal_page_first o1912
_journal_paper_doi 10.1107/S1600536812022994
_journal_volume 68
_journal_year 2012
_chemical_formula_iupac 'C14 H15 N O, 0.5H2 O'
_chemical_formula_moiety 'C14 H15 N O, 0.5(H2 O)'
_chemical_formula_sum 'C14 H16 N O1.5'
_chemical_formula_weight 222.28
_chemical_name_systematic
;
4-Phenethoxyaniline hemihydrate
;
_space_group_IT_number 27
_symmetry_cell_setting orthorhombic
_symmetry_space_group_name_Hall 'P 2 -2c'
_symmetry_space_group_name_H-M 'P c c 2'
_atom_sites_solution_hydrogens geom
_atom_sites_solution_primary direct
_atom_sites_solution_secondary difmap
_audit_creation_method SHELXL-97
_cell_angle_alpha 90.00
_cell_angle_beta 90.00
_cell_angle_gamma 90.00
_cell_formula_units_Z 4
_cell_length_a 11.6046(8)
_cell_length_b 13.1937(10)
_cell_length_c 7.9114(6)
_cell_measurement_reflns_used 2822
_cell_measurement_temperature 150(2)
_cell_measurement_theta_max 24.09
_cell_measurement_theta_min 3.09
_cell_volume 1211.30(15)
_computing_cell_refinement 'SAINT (Bruker, 1998)'
_computing_data_collection 'APEX2 (Bruker, 1998)'
_computing_data_reduction 'SAINT (Bruker, 1998)'
_computing_molecular_graphics 'SHELXTL (Sheldrick, 2008)'
_computing_publication_material 'SHELXTL (Sheldrick, 2008)'
_computing_structure_refinement 'SHELXL97 (Sheldrick, 2008)'
_computing_structure_solution 'SHELXS97 (Sheldrick, 2008)'
_diffrn_ambient_temperature 150(2)
_diffrn_measured_fraction_theta_full 0.997
_diffrn_measured_fraction_theta_max 0.997
_diffrn_measurement_device_type 'Bruker APEXII CCD'
_diffrn_measurement_method '\w rotation with narrow frames'
_diffrn_radiation_monochromator graphite
_diffrn_radiation_source 'fine-focus sealed tube'
_diffrn_radiation_type MoK\a
_diffrn_radiation_wavelength 0.71073
_diffrn_reflns_av_R_equivalents 0.0349
_diffrn_reflns_av_sigmaI/netI 0.0190
_diffrn_reflns_limit_h_max 15
_diffrn_reflns_limit_h_min -15
_diffrn_reflns_limit_k_max 17
_diffrn_reflns_limit_k_min -17
_diffrn_reflns_limit_l_max 10
_diffrn_reflns_limit_l_min -10
_diffrn_reflns_number 11920
_diffrn_reflns_theta_full 28.34
_diffrn_reflns_theta_max 28.34
_diffrn_reflns_theta_min 1.54
_exptl_absorpt_coefficient_mu 0.079
_exptl_absorpt_correction_T_max 0.9914
_exptl_absorpt_correction_T_min 0.9713
_exptl_absorpt_correction_type multi-scan
_exptl_absorpt_process_details '(SADABS; Sheldrick, 2008)'
_exptl_crystal_colour colourless
_exptl_crystal_density_diffrn 1.219
_exptl_crystal_density_method 'not measured'
_exptl_crystal_description block
_exptl_crystal_F_000 476
_exptl_crystal_size_max 0.37
_exptl_crystal_size_mid 0.26
_exptl_crystal_size_min 0.11
_refine_diff_density_max 0.198
_refine_diff_density_min -0.313
_refine_ls_extinction_method none
_refine_ls_goodness_of_fit_ref 1.093
_refine_ls_hydrogen_treatment mixed
_refine_ls_matrix_type full
_refine_ls_number_parameters 159
_refine_ls_number_reflns 1633
_refine_ls_number_restraints 6
_refine_ls_restrained_S_all 1.099
_refine_ls_R_factor_all 0.0487
_refine_ls_R_factor_gt 0.0414
_refine_ls_shift/su_max 0.000
_refine_ls_shift/su_mean 0.000
_refine_ls_structure_factor_coef Fsqd
_refine_ls_weighting_details 'calc w=1/[\s^2^(Fo^2^)+(0.0593P)^2^+0.2388P] where P=(Fo^2^+2Fc^2^)/3'
_refine_ls_weighting_scheme calc
_refine_ls_wR_factor_gt 0.1087
_refine_ls_wR_factor_ref 0.1149
_reflns_number_gt 1443
_reflns_number_total 1633
_reflns_threshold_expression I>2sigma(I)
_cod_data_source_file kp2413.cif
_cod_data_source_block I
_cod_depositor_comments
;
 Marking atom 'X1A' as a dummy atom.

 Antanas Vaitkus,
 2017-02-20
;
_cod_original_formula_sum 'C14 H16 N O1.50'
_cod_database_code 2235126
_cod_database_fobs_code 2235126

loop_
_symmetry_equiv_pos_as_xyz
'x, y, z'
'-x, -y, z'
'x, -y, z+1/2'
'-x, y, z+1/2'

loop_
_atom_site_type_symbol
_atom_site_label
_atom_site_fract_x
_atom_site_fract_y
_atom_site_fract_z
_atom_site_U_iso_or_equiv
_atom_site_adp_type
_atom_site_calc_flag
_atom_site_refinement_flags
_atom_site_occupancy
_atom_site_symmetry_multiplicity
_atom_site_disorder_assembly
_atom_site_disorder_group
O O1 0.69069(13) 0.95389(11) 0.9053(2) 0.0359(4) Uani d . 1 1 A 1
C C1 0.77654(19) 0.88571(15) 0.8679(3) 0.0300(4) Uani d . 1 1 A 1
C C2 0.7603(2) 0.78822(16) 0.9316(3) 0.0335(5) Uani d . 1 1 A 1
H H2 0.6926 0.7727 0.9940 0.040 Uiso calc R 1 1 A 1
C C3 0.8422(2) 0.71407(16) 0.9041(3) 0.0371(5) Uani d . 1 1 A 1
H H3 0.8301 0.6478 0.9477 0.044 Uiso calc R 1 1 A 1
C C4 0.94237(19) 0.73527(16) 0.8132(3) 0.0367(5) Uani d . 1 1 A 1
N N1 1.0264(2) 0.65890(16) 0.7857(5) 0.0583(8) Uani d D 1 1 A 1
H H1B 1.091(2) 0.680(3) 0.766(5) 0.087 Uiso d D 1 1 B 1
H H1A 1.024(3) 0.623(3) 0.872(4) 0.087 Uiso d D 1 1 C 1
C C5 0.95608(19) 0.83219(15) 0.7463(4) 0.0350(5) Uani d . 1 1 A 1
H H5 1.0226 0.8473 0.6810 0.042 Uiso calc R 1 1 A 1
C C6 0.87417(18) 0.90678(15) 0.7735(3) 0.0321(5) Uani d . 1 1 A 1
H H6 0.8850 0.9726 0.7273 0.039 Uiso calc R 1 1 A 1
C C7 0.70920(19) 1.05805(15) 0.8599(3) 0.0313(5) Uani d . 1 1 A 1
H H7A 0.7072 1.0661 0.7355 0.038 Uiso calc R 1 1 A 1
H H7B 0.7851 1.0815 0.9016 0.038 Uiso calc R 1 1 A 1
C C8 0.61305(18) 1.11875(16) 0.9413(3) 0.0340(5) Uani d . 1 1 A 1
H H8A 0.5377 1.0935 0.9003 0.041 Uiso calc R 1 1 A 1
H H8B 0.6156 1.1093 1.0654 0.041 Uiso calc R 1 1 A 1
C C9 0.62423(18) 1.23026(15) 0.9003(3) 0.0290(4) Uani d . 1 1 A 1
C C10 0.5572(2) 1.27416(17) 0.7746(3) 0.0354(5) Uani d . 1 1 A 1
H H10 0.5018 1.2342 0.7165 0.042 Uiso calc R 1 1 A 1
C C11 0.5704(2) 1.37604(18) 0.7328(3) 0.0421(6) Uani d . 1 1 A 1
H H11 0.5251 1.4049 0.6451 0.051 Uiso calc R 1 1 A 1
C C12 0.6490(2) 1.43509(18) 0.8186(4) 0.0423(6) Uani d . 1 1 A 1
H H12 0.6577 1.5047 0.7905 0.051 Uiso calc R 1 1 A 1
C C13 0.71508(19) 1.39267(18) 0.9455(4) 0.0408(6) Uani d . 1 1 A 1
H H13 0.7687 1.4334 1.0055 0.049 Uiso calc R 1 1 A 1
C C14 0.70341(19) 1.29072(18) 0.9856(3) 0.0346(5) Uani d . 1 1 A 1
H H14 0.7499 1.2620 1.0720 0.042 Uiso calc R 1 1 A 1
O O1W 1.0000 0.5000 0.5561(6) 0.0725(10) Uani d SD 1 2 D 1
H H1W 1.005(5) 0.5538(8) 0.620(4) 0.109 Uiso d D 1 1 E 1
. X1A 0.8586 0.8104 0.8394 0.040 Uiso dum P . . . .

loop_
_atom_site_aniso_label
_atom_site_aniso_U_11
_atom_site_aniso_U_22
_atom_site_aniso_U_33
_atom_site_aniso_U_12
_atom_site_aniso_U_13
_atom_site_aniso_U_23
O1 0.0365(8) 0.0254(7) 0.0457(10) -0.0005(6) 0.0102(8) 0.0010(7)
C1 0.0334(10) 0.0252(9) 0.0313(10) -0.0025(8) 0.0001(9) -0.0028(8)
C2 0.0362(11) 0.0304(11) 0.0338(12) -0.0068(8) 0.0013(10) 0.0018(9)
C3 0.0451(12) 0.0250(10) 0.0411(12) -0.0050(9) -0.0031(11) 0.0062(9)
C4 0.0345(11) 0.0266(10) 0.0490(14) 0.0016(8) -0.0050(11) -0.0002(10)
N1 0.0451(13) 0.0311(10) 0.099(2) 0.0077(9) 0.0094(15) 0.0114(13)
C5 0.0325(10) 0.0277(10) 0.0448(13) -0.0040(8) 0.0026(10) -0.0010(10)
C6 0.0359(11) 0.0228(9) 0.0377(11) -0.0032(8) 0.0038(10) -0.0001(9)
C7 0.0354(10) 0.0251(9) 0.0334(11) 0.0000(8) 0.0044(9) 0.0000(8)
C8 0.0325(10) 0.0294(10) 0.0400(13) 0.0011(8) 0.0055(10) -0.0002(9)
C9 0.0282(9) 0.0291(9) 0.0296(10) 0.0041(8) 0.0058(8) -0.0020(9)
C10 0.0358(11) 0.0363(11) 0.0340(12) 0.0072(9) -0.0064(10) -0.0084(9)
C11 0.0477(14) 0.0405(12) 0.0382(13) 0.0155(11) -0.0042(11) 0.0002(11)
C12 0.0456(13) 0.0281(10) 0.0532(16) 0.0072(9) 0.0074(12) 0.0018(11)
C13 0.0329(11) 0.0350(11) 0.0546(16) -0.0039(9) -0.0013(11) -0.0069(11)
C14 0.0298(10) 0.0376(11) 0.0364(12) 0.0005(9) -0.0043(9) 0.0003(10)
O1W 0.083(2) 0.0438(14) 0.090(3) -0.004(2) 0.000 0.000

loop_
_atom_type_symbol
_atom_type_description
_atom_type_scat_dispersion_real
_atom_type_scat_dispersion_imag
_atom_type_scat_source
C C 0.0033 0.0000 'International Tables Vol C Tables 4.2.6.8 and 6.1.1.4'
H H 0.0000 0.0000 'International Tables Vol C Tables 4.2.6.8 and 6.1.1.4'
N N 0.0061 0.0000 'International Tables Vol C Tables 4.2.6.8 and 6.1.1.4'
O O 0.0106 0.0000 'International Tables Vol C Tables 4.2.6.8 and 6.1.1.4'

loop_
_geom_angle_atom_site_label_1
_geom_angle_atom_site_label_2
_geom_angle_atom_site_label_3
_geom_angle_site_symmetry_1
_geom_angle_site_symmetry_3
_geom_angle
C1 O1 C7 . . 117.64(17)
O1 C1 C6 . . 125.28(18)
O1 C1 C2 . . 115.34(19)
C6 C1 C2 . . 119.4(2)
C3 C2 C1 . . 120.2(2)
C3 C2 H2 . . 119.9
C1 C2 H2 . . 119.9
C2 C3 C4 . . 120.8(2)
C2 C3 H3 . . 119.6
C4 C3 H3 . . 119.6
C5 C4 C3 . . 118.4(2)
C5 C4 N1 . . 121.0(2)
C3 C4 N1 . . 120.6(2)
C4 N1 H1B . . 115(3)
C4 N1 H1A . . 104(3)
H1B N1 H1A . . 112(3)
C6 C5 C4 . . 121.0(2)
C6 C5 H5 . . 119.5
C4 C5 H5 . . 119.5
C1 C6 C5 . . 120.2(2)
C1 C6 H6 . . 119.9
C5 C6 H6 . . 119.9
O1 C7 C8 . . 106.79(17)
O1 C7 H7A . . 110.4
C8 C7 H7A . . 110.4
O1 C7 H7B . . 110.4
C8 C7 H7B . . 110.4
H7A C7 H7B . . 108.6
C9 C8 C7 . . 111.07(17)
C9 C8 H8A . . 109.4
C7 C8 H8A . . 109.4
C9 C8 H8B . . 109.4
C7 C8 H8B . . 109.4
H8A C8 H8B . . 108.0
C10 C9 C14 . . 118.5(2)
C10 C9 C8 . . 120.7(2)
C14 C9 C8 . . 120.7(2)
C9 C10 C11 . . 120.8(2)
C9 C10 H10 . . 119.6
C11 C10 H10 . . 119.6
C12 C11 C10 . . 120.1(2)
C12 C11 H11 . . 120.0
C10 C11 H11 . . 120.0
C11 C12 C13 . . 119.7(2)
C11 C12 H12 . . 120.1
C13 C12 H12 . . 120.1
C12 C13 C14 . . 120.3(2)
C12 C13 H13 . . 119.9
C14 C13 H13 . . 119.9
C13 C14 C9 . . 120.6(2)
C13 C14 H14 . . 119.7
C9 C14 H14 . . 119.7
H14 X1A C14 3_574 3_574 1.9

loop_
_geom_bond_atom_site_label_1
_geom_bond_atom_site_label_2
_geom_bond_site_symmetry_2
_geom_bond_distance
O1 C1 . 1.374(3)
O1 C7 . 1.437(2)
C1 C6 . 1.385(3)
C1 C2 . 1.394(3)
C2 C3 . 1.381(3)
C2 H2 . 0.9500
C3 C4 . 1.396(3)
C3 H3 . 0.9500
C4 C5 . 1.393(3)
C4 N1 . 1.419(3)
N1 H1B . 0.818(18)
N1 H1A . 0.834(18)
C5 C6 . 1.385(3)
C5 H5 . 0.9500
C6 H6 . 0.9500
C7 C8 . 1.517(3)
C7 H7A . 0.9900
C7 H7B . 0.9900
C8 C9 . 1.512(3)
C8 H8A . 0.9900
C8 H8B . 0.9900
C9 C10 . 1.389(3)
C9 C14 . 1.391(3)
C10 C11 . 1.393(3)
C10 H10 . 0.9500
C11 C12 . 1.378(4)
C11 H11 . 0.9500
C12 C13 . 1.382(4)
C12 H12 . 0.9500
C13 C14 . 1.389(3)
C13 H13 . 0.9500
C14 H14 . 0.9500
O1W H1W . 0.873(19)
X1A H14 3_574 2.6415
X1A C14 3_574 3.586(2)

loop_
_geom_hbond_atom_site_label_D
_geom_hbond_atom_site_label_H
_geom_hbond_atom_site_label_A
_geom_hbond_site_symmetry_A
_geom_hbond_distance_DH
_geom_hbond_distance_HA
_geom_hbond_distance_DA
_geom_hbond_angle_DHA
_geom_hbond_publ_flag
N1 H1A O1W 3_565 0.834(18) 2.196(19) 3.011(4) 166(4) y
O1W H1W N1 . 0.873(19) 1.92(2) 2.791(4) 171(3) y
C14 H14 Cg 3_576 0.95 2.64 3.586(3) 172.7 y
